data_9004563
loop_
_publ_author_name
'Krivovichev, S. V.'
'Burns, P. C.'

_publ_section_title
;
 Crystal chemistry of uranyl molybdates. 1. The structure and formula
 of umohoite
;
_journal_name_full 'The Canadian Mineralogist'
_journal_page_first 717
_journal_page_last 726
_journal_paper_doi 10.2113/gscanmin.38.3.717
_journal_volume 38
_journal_year 2000
_chemical_formula_sum 'H4 Mo O8 U'
_chemical_name_mineral Umohoite
_space_group_IT_number 2
_symmetry_space_group_name_Hall '-P 1'
_symmetry_space_group_name_H-M 'P -1'
_cell_angle_alpha 82.64
_cell_angle_beta 85.95
_cell_angle_gamma 89.91
_cell_formula_units_Z 4
_cell_length_a 6.3748
_cell_length_b 7.5287
_cell_length_c 14.628
_cell_volume 694.513
_database_code_amcsd 0005655
_exptl_crystal_density_diffrn 4.457
_cod_original_formula_sum 'U Mo O8 H4'
_cod_database_code 9004563

loop_
_space_group_symop_operation_xyz
x,y,z
-x,-y,-z

loop_
_atom_site_aniso_label
_atom_site_aniso_U_11
_atom_site_aniso_U_22
_atom_site_aniso_U_33
_atom_site_aniso_U_12
_atom_site_aniso_U_13
_atom_site_aniso_U_23
U1 0.00880 0.00620 0.01980 0.00030 -0.00160 -0.00240
U2 0.00860 0.00660 0.02190 0.00030 -0.00100 -0.00260
Mo1 0.00650 0.01210 0.03030 0.00060 -0.00260 -0.00360
Mo2 0.00600 0.01300 0.03350 0.00030 -0.00260 -0.00470
O1 0.01500 0.00700 0.03600 -0.00400 0.00000 -0.00900
O2 0.02800 0.01300 0.03100 -0.00200 -0.00200 -0.00100
O3 0.00500 0.00700 0.03700 0.00200 -0.00200 0.00000
O4 0.01000 0.00600 0.04500 -0.00100 -0.00200 -0.00400
O5 0.03100 0.01800 0.02400 -0.00600 -0.00200 -0.00300
O6 0.01100 0.00700 0.03700 0.00000 -0.00200 0.00100
O7 0.00200 0.00700 0.04100 0.00300 0.00100 -0.00700
O8 0.02800 0.02000 0.03100 -0.00200 0.00100 -0.00600
O9 0.00300 0.01300 0.04300 -0.00500 -0.00300 -0.00400
O10 0.02900 0.02500 0.01800 -0.00100 0.00100 -0.00700
O11 0.02200 0.03500 0.03200 0.00200 0.00200 -0.00100
O12 0.02300 0.04600 0.02400 0.00800 0.00000 -0.00500
Wat13 0.03000 0.03600 0.02000 0.00500 0.00200 0.00000
Wat14 0.03200 0.04000 0.03100 -0.00400 0.00300 0.00000
Wat15 0.05600 0.07200 0.10800 0.02300 -0.01800 -0.02900
Wat16 0.04500 0.05000 0.15000 0.01100 0.00000 -0.04000

loop_
_atom_site_label
_atom_site_fract_x
_atom_site_fract_y
_atom_site_fract_z
_atom_site_type_symbol
_atom_site_attached_hydrogens
U1 0.25592 0.80029 0.29699 U 0
U2 0.15158 0.29981 0.29871 U 0
Mo1 0.70730 0.05750 0.27210 Mo 0
Mo2 0.70730 0.55580 0.27240 Mo 0
O1 0.64000 0.80400 0.28920 O 0
O2 0.23200 0.76800 0.42000 O 0
O3 0.99300 0.59000 0.29570 O 0
O4 0.76900 0.30000 0.29700 O 0
O5 0.11700 0.26800 0.42330 O 0
O6 0.99300 0.01100 0.29610 O 0
O7 0.41200 0.09000 0.29840 O 0
O8 0.17800 0.33100 0.17580 O 0
O9 0.41500 0.50900 0.29930 O 0
O10 0.28000 0.82800 0.17440 O 0
O11 0.72400 0.09300 0.15460 O 0
O12 0.72400 0.57700 0.15560 O 0
Wat13 0.68700 0.52700 0.44070 O 2
Wat14 0.68600 0.99600 0.44210 O 2
Wat15 0.74300 0.12600 -0.00200 O 2
Wat16 0.75300 0.62400 0.00300 O 2

loop_
_cod_changelog_entry_id
_cod_changelog_entry_author
_cod_changelog_entry_date
_cod_changelog_entry_text
1
;cod-tools version 3.8.0
Id: cif_guess_AMCSD_atom_types 9574 2023-05-10 09:00:05Z saulius
;
2023-05-10T18:49:17+03:00
;Derived atom types and hydrogen counts
from atom names that follow the AMCSD naming convention
(Wat == water, O-H == hydroxyl).
;

loop_
_cod_related_entry_id
_cod_related_entry_database
_cod_related_entry_code
1 AMCSD 0005655
